data_9009909
loop_
_publ_author_name
'Lindqvist, O.'

_publ_section_title
;
 On the crystal structures of CuTeO3 and CuTe2O5
;
_journal_name_full 'Acta Chemica Scandinavica'
_journal_page_first 740
_journal_page_last 740
_journal_paper_doi 10.3891/acta.chem.scand.25-0740
_journal_volume 25
_journal_year 1971
_chemical_compound_source Synthetic
_chemical_formula_sum 'Cu O3 Te'
_chemical_name_mineral Balyakinite
_space_group_IT_number 62
_symmetry_space_group_name_Hall '-P 2n 2a'
_symmetry_space_group_name_H-M 'P m c n'
_cell_angle_alpha 90
_cell_angle_beta 90
_cell_angle_gamma 90
_cell_length_a 7.604
_cell_length_b 5.837
_cell_length_c 12.705
_cell_formula_units_Z 8
_cell_volume 563.906
_database_code_amcsd 0011928
_exptl_crystal_density_diffrn 5.634
_cod_original_formula_sum 'Te Cu O3'
_cod_database_code 9009909

loop_
_space_group_symop_operation_xyz
x,y,z
1/2-x,y,z
1/2+x,-y,-z
1/2+x,1/2+y,1/2-z
1/2-x,1/2-y,1/2+z
x,1/2-y,1/2+z
-x,1/2+y,1/2-z
-x,-y,-z

loop_
_atom_site_label
_atom_site_fract_x
_atom_site_fract_y
_atom_site_fract_z
Te1 0.25000 0.17100 0.11400
Te2 0.75000 0.10400 0.16300
Cu 0.54600 0.16100 0.41100
O1 0.42700 0.34000 0.04800
O2 0.44300 0.41000 0.32500
O3 0.75000 0.10800 0.31800
O4 0.75000 0.42900 0.48200

loop_
_cod_related_entry_id
_cod_related_entry_database
_cod_related_entry_code
1 AMCSD 0011928
